data_7038922
loop_
_publ_author_name
'Levason, William'
'Pugh, David'
'Purkis, Jamie M.'
'Reid, Gillian'

_publ_section_title
;
 Complexes of Group 2 dications with soft thioether- and
 selenoether-containing macrocycles.
;
_journal_issue 18
_journal_name_full 'Dalton transactions (Cambridge, England : 2003)'
_journal_page_first 7900
_journal_page_last 7911
_journal_paper_doi 10.1039/c6dt00808a
_journal_volume 45
_journal_year 2016
_chemical_formula_moiety '2(C32 H12 B F24), C16 H30 N2 O4 S2 Sr'
_chemical_formula_sum 'C80 H54 B2 F48 N2 O4 S2 Sr'
_chemical_formula_weight 2192.61
_chemical_name_systematic
;
 ?
;
_space_group_crystal_system triclinic
_space_group_IT_number 2
_space_group_name_Hall '-P 1'
_space_group_name_H-M_alt 'P -1'
_symmetry_space_group_name_Hall '-P 1'
_symmetry_space_group_name_H-M 'P -1'
_atom_sites_solution_hydrogens geom
_audit_creation_method SHELXL-2013
_audit_update_record
;
2016-02-23 deposited with the CCDC.
2016-03-28 downloaded from the CCDC.
;
_cell_angle_alpha 76.537(4)
_cell_angle_beta 63.147(5)
_cell_angle_gamma 87.410(4)
_cell_formula_units_Z 1
_cell_length_a 13.1253(7)
_cell_length_b 13.7167(6)
_cell_length_c 13.8415(8)
_cell_measurement_reflns_used 13512
_cell_measurement_temperature 100(2)
_cell_measurement_theta_max 31.9070
_cell_measurement_theta_min 1.9290
_cell_volume 2157.0(2)
_computing_cell_refinement 'CrysAlisPro 1.171.38.41 (Rigaku OD, 2015)'
_computing_data_collection 'CrysAlisPro 1.171.38.41 (Rigaku OD, 2015)'
_computing_data_reduction 'CrysAlisPro 1.171.38.41 (Rigaku OD, 2015)'
_computing_molecular_graphics 'ORTEP-III (Farrugia, 2012)'
_computing_publication_material 'PLATON (Spek, 2003), WinGX (Farrugia, 1999) and enCIFer (Allen et al., 2004).'
_computing_structure_refinement 'SHELXL-2013 (Sheldrick, 2013)'
_computing_structure_solution 'SUPERFLIP (Palatinus and Chapuis, 2007)'
_diffrn_ambient_temperature 100(2)
_diffrn_detector 'CCD plate'
_diffrn_detector_area_resol_mean 28.5714
_diffrn_detector_type 'Rigaku HG Saturn724+ (2x2 bin mode)'
_diffrn_measured_fraction_theta_full 0.999
_diffrn_measured_fraction_theta_max 0.999
_diffrn_measurement_device 'four-circle \k diffractometer'
_diffrn_measurement_device_type 'Rigaku AFC12 (Right)'
_diffrn_measurement_method 'profile data from \w-scans'
_diffrn_measurement_specimen_support 'MiTeGen micromount'
_diffrn_radiation_collimation 'Confocal mirrors, VHF Varimax '
_diffrn_radiation_type MoK\a
_diffrn_radiation_wavelength 0.71075
_diffrn_reflns_av_R_equivalents 0.0596
_diffrn_reflns_av_unetI/netI 0.0534
_diffrn_reflns_Laue_measured_fraction_full 0.999
_diffrn_reflns_Laue_measured_fraction_max 0.999
_diffrn_reflns_limit_h_max 16
_diffrn_reflns_limit_h_min -16
_diffrn_reflns_limit_k_max 17
_diffrn_reflns_limit_k_min -17
_diffrn_reflns_limit_l_max 17
_diffrn_reflns_limit_l_min -17
_diffrn_reflns_number 30737
_diffrn_reflns_point_group_measured_fraction_full 0.999
_diffrn_reflns_point_group_measured_fraction_max 0.999
_diffrn_reflns_theta_full 25.242
_diffrn_reflns_theta_max 26.372
_diffrn_reflns_theta_min 2.935
_diffrn_source 'Rotating Anode'
_diffrn_source_current 55.0
_diffrn_source_power 2.475
_diffrn_source_voltage 45.0
_exptl_absorpt_coefficient_mu 0.829
_exptl_absorpt_correction_T_max 1.00000
_exptl_absorpt_correction_T_min 0.56165
_exptl_absorpt_correction_type multi-scan
_exptl_absorpt_process_details
;
CrysAlisPro 1.171.38.41 (Rigaku Oxford Diffraction, 2015)
Empirical absorption correction using spherical harmonics,
 implemented in SCALE3 ABSPACK scaling algorithm.
;
_exptl_crystal_colour colourless
_exptl_crystal_density_diffrn 1.688
_exptl_crystal_description block
_exptl_crystal_F_000 1092
_exptl_crystal_size_max 0.050
_exptl_crystal_size_mid 0.050
_exptl_crystal_size_min 0.050
_refine_diff_density_max 2.012
_refine_diff_density_min -1.212
_refine_diff_density_rms 0.097
_refine_ls_extinction_method none
_refine_ls_goodness_of_fit_ref 1.043
_refine_ls_hydrogen_treatment constr
_refine_ls_matrix_type full
_refine_ls_number_parameters 676
_refine_ls_number_reflns 8828
_refine_ls_number_restraints 802
_refine_ls_restrained_S_all 1.059
_refine_ls_R_factor_all 0.1021
_refine_ls_R_factor_gt 0.0735
_refine_ls_shift/su_max 0.001
_refine_ls_shift/su_mean 0.000
_refine_ls_structure_factor_coef Fsqd
_refine_ls_weighting_details 'w=1/[\s^2^(Fo^2^)+(0.0979P)^2^+4.9808P] where P=(Fo^2^+2Fc^2^)/3'
_refine_ls_weighting_scheme calc
_refine_ls_wR_factor_gt 0.1851
_refine_ls_wR_factor_ref 0.2026
_reflns_Friedel_coverage 0.000
_reflns_number_gt 6431
_reflns_number_total 8828
_reflns_threshold_expression 'I > 2\s(I)'
_cod_data_source_file c6dt00808a2.cif
_cod_data_source_block shelx
_cod_depositor_comments 'Adding full bibliography for 7038913--7038924.cif.'
_cod_database_code 7038922
_shelx_space_group_comment
;
The symmetry employed for this shelxl refinement is uniquely defined
by the following loop, which should always be used as a source of
symmetry information in preference to the above space-group names.
They are only intended as comments.
;
_shelx_estimated_absorpt_t_min 0.960
_shelx_estimated_absorpt_t_max 0.960
_oxdiff_exptl_absorpt_empirical_full_min 0.259
_oxdiff_exptl_absorpt_empirical_full_max 4.766
_oxdiff_exptl_absorpt_empirical_details
;
Empirical correction (ABSPACK) includes:
- Absorption correction using spherical harmonics
- Frame scaling
- Detector area scaling
;
_shelxl_version_number 2013-4

loop_
_space_group_symop_operation_xyz
'x, y, z'
'-x, -y, -z'

loop_
_atom_site_label
_atom_site_type_symbol
_atom_site_fract_x
_atom_site_fract_y
_atom_site_fract_z
_atom_site_U_iso_or_equiv
_atom_site_adp_type
_atom_site_occupancy
_atom_site_site_symmetry_order
_atom_site_calc_flag
_atom_site_refinement_flags_posn
_atom_site_refinement_flags_adp
_atom_site_refinement_flags_occupancy
_atom_site_disorder_assembly
_atom_site_disorder_group
C1 C 0.1975(3) 0.3159(3) 0.4742(3) 0.0203(8) Uani 1 1 d . U . . .
C2 C 0.1025(4) 0.2477(3) 0.5178(3) 0.0269(9) Uani 1 1 d . U . . .
H2 H 0.1129 0.1856 0.4965 0.032 Uiso 1 1 calc R U . . .
C3 C -0.0067(4) 0.2677(4) 0.5912(4) 0.0339(10) Uani 1 1 d . U . . .
C4 C -0.0245(4) 0.3552(4) 0.6268(4) 0.0343(10) Uani 1 1 d . U . . .
H4 H -0.0988 0.3684 0.6778 0.041 Uiso 1 1 calc R U . . .
C5 C 0.0680(4) 0.4239(3) 0.5870(4) 0.0277(9) Uani 1 1 d . U . . .
C6 C 0.1764(3) 0.4045(3) 0.5124(3) 0.0231(8) Uani 1 1 d . U . . .
H6 H 0.2383 0.4528 0.4863 0.028 Uiso 1 1 calc R U . . .
C7 C -0.1041(4) 0.1926(4) 0.6322(4) 0.0568(15) Uani 1 1 d D U . . .
C8 C 0.0510(5) 0.5169(4) 0.6286(4) 0.0409(11) Uani 1 1 d . U . . .
C9 C 0.4294(3) 0.3311(3) 0.3924(3) 0.0203(8) Uani 1 1 d . U . . .
C10 C 0.4226(3) 0.3332(3) 0.4956(3) 0.0207(8) Uani 1 1 d . U . . .
H10 H 0.3496 0.3231 0.5590 0.025 Uiso 1 1 calc R U . . .
C11 C 0.5197(3) 0.3497(3) 0.5088(3) 0.0218(8) Uani 1 1 d . U . . .
C12 C 0.6273(3) 0.3643(3) 0.4191(4) 0.0268(9) Uani 1 1 d . U . . .
H12 H 0.6933 0.3759 0.4277 0.032 Uiso 1 1 calc R U . . .
C13 C 0.6364(3) 0.3615(3) 0.3160(4) 0.0270(9) Uani 1 1 d . U . . .
C14 C 0.5404(3) 0.3448(3) 0.3033(3) 0.0235(8) Uani 1 1 d . U . . .
H14 H 0.5500 0.3425 0.2316 0.028 Uiso 1 1 calc R U . . .
C15 C 0.5076(4) 0.3456(3) 0.6222(4) 0.0267(9) Uani 1 1 d . U . . .
C16 C 0.7526(4) 0.3779(4) 0.2190(4) 0.0415(12) Uani 1 1 d . U . . .
C17 C 0.3342(3) 0.1847(3) 0.3663(3) 0.0229(8) Uani 1 1 d . U . . .
C18 C 0.3595(3) 0.1505(3) 0.2720(4) 0.0266(9) Uani 1 1 d . U . . .
H18 H 0.3703 0.1976 0.2053 0.032 Uiso 1 1 calc R U . . .
C19 C 0.3696(3) 0.0483(3) 0.2720(4) 0.0302(9) Uani 1 1 d . U . . .
C20 C 0.3595(4) -0.0220(3) 0.3648(4) 0.0366(10) Uani 1 1 d . U . . .
H20 H 0.3671 -0.0911 0.3644 0.044 Uiso 1 1 calc R U . . .
C21 C 0.3379(4) 0.0108(3) 0.4595(4) 0.0345(10) Uani 1 1 d . U . . .
C22 C 0.3249(4) 0.1114(3) 0.4606(4) 0.0275(9) Uani 1 1 d . U . . .
H22 H 0.3094 0.1315 0.5269 0.033 Uiso 1 1 calc R U . . .
C23 C 0.3887(4) 0.0187(4) 0.1684(5) 0.0427(12) Uani 1 1 d . U . . .
C24 C 0.3311(5) -0.0654(3) 0.5593(5) 0.0511(13) Uani 1 1 d . U . . .
C25 C 0.3210(3) 0.3768(3) 0.2628(3) 0.0202(8) Uani 1 1 d . U . . .
C26 C 0.2528(3) 0.3510(3) 0.2172(3) 0.0263(8) Uani 1 1 d . U . . .
H26 H 0.2109 0.2874 0.2494 0.032 Uiso 1 1 calc R U . . .
C27 C 0.2435(4) 0.4133(3) 0.1281(4) 0.0311(9) Uani 1 1 d . U . . .
C28 C 0.3028(4) 0.5076(3) 0.0798(4) 0.0306(9) Uani 1 1 d . U . . .
H28 H 0.2987 0.5508 0.0173 0.037 Uiso 1 1 calc R U . . .
C29 C 0.3672(3) 0.5366(3) 0.1248(3) 0.0239(8) Uani 1 1 d . U . . .
C30 C 0.3775(3) 0.4725(3) 0.2134(3) 0.0208(8) Uani 1 1 d . U . . .
H30 H 0.4245 0.4944 0.2411 0.025 Uiso 1 1 calc R U . . .
C31 C 0.1722(5) 0.3815(4) 0.0810(4) 0.0474(13) Uani 1 1 d . U . . .
C32 C 0.4222(4) 0.6411(3) 0.0809(4) 0.0323(10) Uani 1 1 d . U . . .
C33 C 0.2582(4) 1.1498(4) 0.8873(4) 0.0434(12) Uani 1 1 d . U . . .
H33A H 0.3209 1.2034 0.8521 0.052 Uiso 1 1 calc R U . . .
H33B H 0.2048 1.1588 0.9624 0.052 Uiso 1 1 calc R U . . .
C34 C 0.3061(4) 1.0495(4) 0.8970(5) 0.0455(12) Uani 1 1 d . U . . .
H34A H 0.3575 1.0393 0.8220 0.055 Uiso 1 1 calc R U . . .
H34B H 0.3508 1.0451 0.9392 0.055 Uiso 1 1 calc R U . . .
C35A C 0.253(2) 0.8774(9) 0.978(3) 0.056(6) Uani 0.360(13) 1 d D U P A 1
H35A H 0.2436 0.8585 1.0548 0.068 Uiso 0.360(13) 1 calc R U P A 1
H35B H 0.3346 0.8753 0.9248 0.068 Uiso 0.360(13) 1 calc R U P A 1
C36A C 0.1754(8) 0.8090(11) 0.9611(14) 0.051(4) Uani 0.360(13) 1 d D U P A 1
H36A H 0.1913 0.8272 0.8819 0.061 Uiso 0.360(13) 1 calc R U P A 1
H36B H 0.1946 0.7386 0.9784 0.061 Uiso 0.360(13) 1 calc R U P A 1
C35B C 0.2484(11) 0.8739(7) 0.9720(13) 0.045(3) Uani 0.640(13) 1 d D U P A 2
H35C H 0.3077 0.8732 0.9976 0.054 Uiso 0.640(13) 1 calc R U P A 2
H35D H 0.2830 0.8530 0.9005 0.054 Uiso 0.640(13) 1 calc R U P A 2
C36B C 0.1479(7) 0.7988(5) 1.0587(8) 0.045(3) Uani 0.640(13) 1 d D U P A 2
H36C H 0.1709 0.7289 1.0603 0.054 Uiso 0.640(13) 1 calc R U P A 2
H36D H 0.1213 0.8107 1.1340 0.054 Uiso 0.640(13) 1 calc R U P A 2
C37 C -0.0179(5) 0.7319(4) 1.0608(6) 0.0605(16) Uani 1 1 d . U . . .
H37A H 0.0222 0.6689 1.0594 0.073 Uiso 1 1 calc R U . . .
H37B H -0.0510 0.7389 1.0080 0.073 Uiso 1 1 calc R U . . .
C38 C -0.1129(6) 0.7253(4) 1.1765(6) 0.0660(19) Uani 1 1 d . U . . .
H38A H -0.0812 0.7051 1.2304 0.079 Uiso 1 1 calc R U . . .
H38B H -0.1710 0.6718 1.1936 0.079 Uiso 1 1 calc R U . . .
C39 C 0.0099(5) 1.0807(4) 1.2361(5) 0.0534(14) Uani 1 1 d . U . . .
C40 C 0.0109(6) 1.1057(6) 1.3336(5) 0.072(2) Uani 1 1 d . U . . .
H40A H 0.0881 1.1005 1.3276 0.109 Uiso 1 1 calc R U . . .
H40B H -0.0430 1.0588 1.4018 0.109 Uiso 1 1 calc R U . . .
H40C H -0.0118 1.1745 1.3361 0.109 Uiso 1 1 calc R U . . .
N1 N 0.0095(4) 1.0614(4) 1.1609(4) 0.0503(11) Uani 1 1 d . U . . .
O1 O 0.2123(3) 0.9734(3) 0.9544(3) 0.0485(9) Uani 1 1 d D U . . .
O2 O 0.0628(3) 0.8152(3) 1.0253(4) 0.0699(14) Uani 1 1 d D U . . .
F1A F -0.0953(7) 0.1392(7) 0.5617(7) 0.090(2) Uani 0.619(9) 1 d D U P B 1
F2A F -0.2016(5) 0.2321(5) 0.6501(8) 0.078(2) Uani 0.619(9) 1 d . U P B 1
F3A F -0.1235(7) 0.1333(5) 0.7297(6) 0.092(3) Uani 0.619(9) 1 d D U P B 1
F1B F -0.1981(9) 0.2027(12) 0.7164(11) 0.090(4) Uani 0.381(9) 1 d D U P B 2
F2B F -0.0749(6) 0.0983(5) 0.6176(8) 0.049(3) Uani 0.381(9) 1 d D U P B 2
F3B F -0.1329(11) 0.1962(9) 0.5481(8) 0.079(4) Uani 0.381(9) 1 d D U P B 2
F4 F -0.0499(2) 0.5538(2) 0.6456(3) 0.0451(7) Uani 1 1 d . U . . .
F5 F 0.0551(4) 0.5008(3) 0.7256(3) 0.0833(13) Uani 1 1 d . U . . .
F6 F 0.1303(3) 0.5914(2) 0.5592(3) 0.0560(9) Uani 1 1 d . U . . .
F7 F 0.4101(2) 0.3793(2) 0.6883(2) 0.0383(6) Uani 1 1 d . U . . .
F8 F 0.5089(3) 0.25139(18) 0.6770(2) 0.0385(6) Uani 1 1 d . U . . .
F9 F 0.5931(3) 0.3980(2) 0.6192(2) 0.0462(7) Uani 1 1 d . U . . .
F10 F 0.7538(3) 0.3557(4) 0.1291(3) 0.0735(12) Uani 1 1 d . U . . .
F11 F 0.7929(3) 0.4738(3) 0.1852(3) 0.0701(11) Uani 1 1 d . U . . .
F12 F 0.8308(2) 0.3256(2) 0.2400(2) 0.0447(7) Uani 1 1 d . U . . .
F13 F 0.2952(3) 0.0309(3) 0.1503(3) 0.0544(8) Uani 1 1 d . U . . .
F14 F 0.4736(3) 0.0747(2) 0.0765(2) 0.0517(8) Uani 1 1 d . U . . .
F15 F 0.4123(3) -0.0775(2) 0.1705(3) 0.0571(9) Uani 1 1 d . U . . .
F16 F 0.2520(4) -0.1387(3) 0.5936(4) 0.0940(15) Uani 1 1 d . U . . .
F17 F 0.4272(3) -0.1103(2) 0.5390(4) 0.0717(11) Uani 1 1 d . U . . .
F18 F 0.3094(4) -0.0267(3) 0.6454(4) 0.0879(12) Uani 1 1 d . U . . .
F19 F 0.0964(4) 0.3053(3) 0.1505(3) 0.0760(10) Uani 1 1 d . U . . .
F20 F 0.1041(3) 0.4517(3) 0.0632(3) 0.0598(9) Uani 1 1 d . U . . .
F21 F 0.2346(3) 0.3628(3) -0.0186(3) 0.0651(10) Uani 1 1 d . U . . .
F22 F 0.3528(3) 0.7056(2) 0.1341(3) 0.0598(9) Uani 1 1 d . U . . .
F23 F 0.4495(3) 0.6781(2) -0.0261(2) 0.0569(9) Uani 1 1 d . U . . .
F24 F 0.5165(3) 0.6497(2) 0.0913(3) 0.0622(10) Uani 1 1 d . U . . .
S1 S 0.18318(14) 1.15905(11) 0.80330(11) 0.0553(4) Uani 1 1 d . U . . .
Sr1 Sr 0.0000 1.0000 1.0000 0.0378(2) Uani 1 2 d S U P A .
B1 B 0.3216(4) 0.3025(3) 0.3741(4) 0.0203(8) Uani 1 1 d . U . . .

loop_
_atom_site_aniso_label
_atom_site_aniso_U_11
_atom_site_aniso_U_22
_atom_site_aniso_U_33
_atom_site_aniso_U_23
_atom_site_aniso_U_13
_atom_site_aniso_U_12
C1 0.0209(18) 0.0211(17) 0.0187(19) -0.0007(14) -0.0110(16) 0.0041(14)
C2 0.025(2) 0.0255(19) 0.025(2) -0.0034(16) -0.0076(18) 0.0010(16)
C3 0.024(2) 0.042(2) 0.028(2) -0.0071(18) -0.0055(19) -0.0030(18)
C4 0.023(2) 0.050(3) 0.029(2) -0.016(2) -0.0081(19) 0.0066(19)
C5 0.029(2) 0.035(2) 0.029(2) -0.0128(17) -0.0198(19) 0.0137(17)
C6 0.0218(19) 0.0263(19) 0.024(2) -0.0055(15) -0.0129(17) 0.0038(15)
C7 0.030(3) 0.063(3) 0.057(3) -0.029(3) 0.005(3) -0.010(2)
C8 0.046(3) 0.052(3) 0.044(3) -0.027(2) -0.031(3) 0.026(2)
C9 0.0230(18) 0.0126(16) 0.025(2) -0.0016(14) -0.0119(17) 0.0033(14)
C10 0.0176(18) 0.0177(17) 0.023(2) -0.0023(14) -0.0072(16) 0.0016(14)
C11 0.0262(19) 0.0137(16) 0.025(2) -0.0006(14) -0.0133(17) 0.0005(14)
C12 0.023(2) 0.0253(19) 0.030(2) 0.0013(16) -0.0140(18) -0.0015(16)
C13 0.0195(19) 0.029(2) 0.026(2) 0.0047(16) -0.0095(17) 0.0009(16)
C14 0.0250(19) 0.0229(18) 0.020(2) -0.0001(15) -0.0104(17) 0.0026(15)
C15 0.027(2) 0.0229(19) 0.032(2) -0.0020(16) -0.0160(19) -0.0010(16)
C16 0.023(2) 0.063(3) 0.029(2) 0.007(2) -0.010(2) -0.001(2)
C17 0.0165(18) 0.0210(17) 0.028(2) -0.0034(15) -0.0079(17) -0.0002(14)
C18 0.0185(19) 0.0237(19) 0.028(2) -0.0052(16) -0.0026(18) -0.0027(15)
C19 0.0170(19) 0.027(2) 0.038(2) -0.0152(17) -0.0010(19) -0.0021(16)
C20 0.027(2) 0.0176(19) 0.058(3) -0.0093(18) -0.012(2) 0.0018(16)
C21 0.029(2) 0.0205(19) 0.049(3) -0.0023(18) -0.016(2) 0.0034(17)
C22 0.030(2) 0.0210(18) 0.030(2) -0.0021(16) -0.0142(19) 0.0049(16)
C23 0.031(2) 0.035(2) 0.049(3) -0.021(2) -0.001(2) -0.0085(19)
C24 0.069(4) 0.020(2) 0.067(4) -0.002(2) -0.037(3) 0.009(2)
C25 0.0175(18) 0.0204(17) 0.020(2) -0.0063(14) -0.0061(16) 0.0041(14)
C26 0.022(2) 0.0261(19) 0.024(2) -0.0007(15) -0.0068(18) -0.0042(16)
C27 0.030(2) 0.036(2) 0.028(2) -0.0038(17) -0.016(2) 0.0023(18)
C28 0.034(2) 0.031(2) 0.023(2) 0.0004(16) -0.013(2) 0.0035(17)
C29 0.0223(19) 0.0221(18) 0.020(2) -0.0034(15) -0.0040(17) 0.0046(15)
C30 0.0221(19) 0.0191(17) 0.019(2) -0.0065(14) -0.0069(17) 0.0042(14)
C31 0.054(3) 0.052(3) 0.032(3) 0.013(2) -0.025(3) -0.018(2)
C32 0.040(3) 0.023(2) 0.026(2) -0.0009(16) -0.011(2) 0.0021(18)
C33 0.042(3) 0.050(3) 0.031(3) 0.001(2) -0.013(2) -0.024(2)
C34 0.031(2) 0.057(3) 0.040(3) -0.014(2) -0.005(2) -0.017(2)
C35A 0.025(8) 0.046(8) 0.085(15) -0.011(11) -0.016(11) 0.000(7)
C36A 0.060(6) 0.034(5) 0.068(10) -0.015(6) -0.036(7) 0.011(5)
C35B 0.033(5) 0.044(5) 0.061(7) -0.025(5) -0.019(6) 0.005(4)
C36B 0.042(4) 0.028(3) 0.072(7) 0.000(3) -0.038(4) 0.001(3)
C37 0.056(3) 0.034(3) 0.093(4) 0.016(3) -0.047(3) -0.015(2)
C38 0.080(4) 0.047(3) 0.074(4) 0.029(3) -0.055(3) -0.036(3)
C39 0.047(3) 0.055(3) 0.046(3) 0.005(3) -0.017(3) -0.011(3)
C40 0.070(4) 0.094(5) 0.047(4) 0.000(3) -0.026(4) -0.027(4)
N1 0.040(2) 0.055(3) 0.046(3) -0.003(2) -0.015(2) -0.006(2)
O1 0.0275(17) 0.0388(17) 0.063(2) -0.0174(16) -0.0037(17) -0.0055(14)
O2 0.048(2) 0.0328(18) 0.127(4) 0.019(2) -0.055(3) -0.0103(16)
F1A 0.090(3) 0.090(3) 0.091(3) -0.0246(12) -0.0396(14) 0.0031(10)
F2A 0.023(3) 0.081(4) 0.097(6) 0.002(4) -0.010(3) -0.020(2)
F3A 0.087(5) 0.064(4) 0.100(5) 0.038(3) -0.045(4) -0.053(3)
F1B 0.054(6) 0.110(8) 0.075(6) -0.045(6) 0.012(5) -0.025(5)
F2B 0.023(4) 0.029(3) 0.072(6) 0.001(3) -0.005(3) -0.018(3)
F3B 0.086(7) 0.071(6) 0.082(6) 0.005(5) -0.047(5) -0.044(5)
F4 0.0361(15) 0.0524(17) 0.0533(18) -0.0244(14) -0.0224(14) 0.0264(13)
F5 0.151(4) 0.079(2) 0.081(2) -0.058(2) -0.092(3) 0.071(3)
F6 0.0418(17) 0.0461(17) 0.102(3) -0.0460(17) -0.0389(18) 0.0177(14)
F7 0.0403(15) 0.0472(15) 0.0309(15) -0.0178(12) -0.0164(13) 0.0160(12)
F8 0.0574(18) 0.0292(13) 0.0297(14) -0.0022(10) -0.0233(14) 0.0090(12)
F9 0.0445(17) 0.0614(18) 0.0358(16) -0.0108(13) -0.0192(14) -0.0200(14)
F10 0.0268(16) 0.156(4) 0.0288(17) -0.0166(19) -0.0078(14) 0.0089(19)
F11 0.0344(17) 0.065(2) 0.065(2) 0.0348(17) -0.0059(16) -0.0131(15)
F12 0.0207(13) 0.0632(18) 0.0342(16) 0.0045(13) -0.0068(12) 0.0075(12)
F13 0.0439(17) 0.071(2) 0.0501(19) -0.0324(16) -0.0138(15) -0.0067(15)
F14 0.0466(17) 0.0435(16) 0.0417(17) -0.0218(13) 0.0072(14) -0.0148(13)
F15 0.0569(19) 0.0339(15) 0.059(2) -0.0287(14) 0.0017(16) -0.0083(13)
F16 0.084(3) 0.059(2) 0.119(4) 0.050(2) -0.060(3) -0.026(2)
F17 0.077(2) 0.0450(18) 0.105(3) 0.0007(18) -0.062(2) 0.0179(17)
F18 0.0953(15) 0.0829(15) 0.0826(15) -0.0163(9) -0.0400(10) 0.0121(9)
F19 0.0766(13) 0.0801(14) 0.0768(13) -0.0104(9) -0.0425(10) -0.0052(9)
F20 0.0353(16) 0.098(3) 0.050(2) -0.0098(17) -0.0258(16) 0.0082(16)
F21 0.062(2) 0.095(3) 0.073(2) -0.050(2) -0.048(2) 0.0251(19)
F22 0.073(2) 0.0254(14) 0.056(2) -0.0147(13) -0.0068(18) 0.0073(14)
F23 0.093(3) 0.0368(15) 0.0276(15) 0.0086(12) -0.0214(17) -0.0190(16)
F24 0.060(2) 0.0378(16) 0.085(3) 0.0186(16) -0.043(2) -0.0208(14)
S1 0.0680(10) 0.0623(8) 0.0299(7) 0.0126(6) -0.0247(7) -0.0370(7)
Sr1 0.0313(3) 0.0313(3) 0.0482(4) 0.0113(3) -0.0246(3) -0.0091(2)
B1 0.021(2) 0.0182(18) 0.022(2) -0.0043(15) -0.0102(18) 0.0027(16)

loop_
_atom_type_symbol
_atom_type_description
_atom_type_scat_dispersion_real
_atom_type_scat_dispersion_imag
_atom_type_scat_source
C C 0.0033 0.0016 'International Tables Vol C Tables 4.2.6.8 and 6.1.1.4'
H H 0.0000 0.0000 'International Tables Vol C Tables 4.2.6.8 and 6.1.1.4'
N N 0.0061 0.0033 'International Tables Vol C Tables 4.2.6.8 and 6.1.1.4'
O O 0.0106 0.0060 'International Tables Vol C Tables 4.2.6.8 and 6.1.1.4'
F F 0.0171 0.0103 'International Tables Vol C Tables 4.2.6.8 and 6.1.1.4'
S S 0.1246 0.1234 'International Tables Vol C Tables 4.2.6.8 and 6.1.1.4'
Sr Sr -1.5307 3.2498 'International Tables Vol C Tables 4.2.6.8 and 6.1.1.4'
B B 0.0013 0.0007 'International Tables Vol C Tables 4.2.6.8 and 6.1.1.4'

loop_
_geom_angle_atom_site_label_1
_geom_angle_atom_site_label_2
_geom_angle_atom_site_label_3
_geom_angle
_geom_angle_site_symmetry_1
_geom_angle_site_symmetry_3
C2 C1 C6 115.5(4) . .
C2 C1 B1 123.3(3) . .
C6 C1 B1 120.7(3) . .
C3 C2 C1 122.4(4) . .
C3 C2 H2 118.8 . .
C1 C2 H2 118.8 . .
C4 C3 C2 120.6(4) . .
C4 C3 C7 120.0(4) . .
C2 C3 C7 119.3(4) . .
C3 C4 C5 118.7(4) . .
C3 C4 H4 120.6 . .
C5 C4 H4 120.6 . .
C4 C5 C6 120.5(4) . .
C4 C5 C8 119.3(4) . .
C6 C5 C8 120.1(4) . .
C5 C6 C1 122.2(4) . .
C5 C6 H6 118.9 . .
C1 C6 H6 118.9 . .
F2A C7 F1A 101.0(7) . .
F2A C7 F3A 104.3(6) . .
F1A C7 F3A 110.5(7) . .
F1B C7 F2B 119.1(9) . .
F1B C7 F3B 105.2(10) . .
F2B C7 F3B 82.8(7) . .
F1B C7 C3 117.9(7) . .
F2A C7 C3 113.9(5) . .
F1A C7 C3 114.9(5) . .
F3A C7 C3 111.4(5) . .
F2B C7 C3 115.7(5) . .
F3B C7 C3 108.6(6) . .
F4 C8 F5 106.4(4) . .
F4 C8 F6 106.2(4) . .
F5 C8 F6 105.9(4) . .
F4 C8 C5 112.7(4) . .
F5 C8 C5 111.7(4) . .
F6 C8 C5 113.4(4) . .
C10 C9 C14 115.4(3) . .
C10 C9 B1 124.3(3) . .
C14 C9 B1 119.9(4) . .
C9 C10 C11 122.3(4) . .
C9 C10 H10 118.9 . .
C11 C10 H10 118.9 . .
C12 C11 C10 120.8(4) . .
C12 C11 C15 119.3(4) . .
C10 C11 C15 119.8(4) . .
C11 C12 C13 118.0(4) . .
C11 C12 H12 121.0 . .
C13 C12 H12 121.0 . .
C14 C13 C12 121.1(4) . .
C14 C13 C16 120.9(4) . .
C12 C13 C16 118.0(4) . .
C13 C14 C9 122.5(4) . .
C13 C14 H14 118.8 . .
C9 C14 H14 118.8 . .
F7 C15 F9 107.0(3) . .
F7 C15 F8 105.5(3) . .
F9 C15 F8 105.6(3) . .
F7 C15 C11 113.6(3) . .
F9 C15 C11 112.7(3) . .
F8 C15 C11 111.9(3) . .
F12 C16 F11 105.5(4) . .
F12 C16 F10 107.3(4) . .
F11 C16 F10 105.0(4) . .
F12 C16 C13 113.6(4) . .
F11 C16 C13 112.1(4) . .
F10 C16 C13 112.6(4) . .
C18 C17 C22 116.0(4) . .
C18 C17 B1 125.4(3) . .
C22 C17 B1 118.5(4) . .
C17 C18 C19 121.9(4) . .
C17 C18 H18 119.0 . .
C19 C18 H18 119.0 . .
C20 C19 C18 121.1(4) . .
C20 C19 C23 121.3(4) . .
C18 C19 C23 117.5(4) . .
C19 C20 C21 118.1(4) . .
C19 C20 H20 121.0 . .
C21 C20 H20 121.0 . .
C22 C21 C20 120.9(4) . .
C22 C21 C24 121.1(5) . .
C20 C21 C24 117.9(4) . .
C21 C22 C17 121.9(4) . .
C21 C22 H22 119.1 . .
C17 C22 H22 119.1 . .
F14 C23 F15 107.1(4) . .
F14 C23 F13 105.0(5) . .
F15 C23 F13 106.2(4) . .
F14 C23 C19 113.0(4) . .
F15 C23 C19 113.4(5) . .
F13 C23 C19 111.6(4) . .
F17 C24 F16 105.1(4) . .
F17 C24 F18 105.7(5) . .
F16 C24 F18 107.4(5) . .
F17 C24 C21 112.5(5) . .
F16 C24 C21 112.3(5) . .
F18 C24 C21 113.2(4) . .
C30 C25 C26 115.2(3) . .
C30 C25 B1 123.7(3) . .
C26 C25 B1 120.8(3) . .
C27 C26 C25 123.3(4) . .
C27 C26 H26 118.4 . .
C25 C26 H26 118.4 . .
C26 C27 C28 119.8(4) . .
C26 C27 C31 121.3(4) . .
C28 C27 C31 119.0(4) . .
C29 C28 C27 118.4(4) . .
C29 C28 H28 120.8 . .
C27 C28 H28 120.8 . .
C28 C29 C30 121.3(4) . .
C28 C29 C32 118.9(4) . .
C30 C29 C32 119.7(4) . .
C29 C30 C25 122.0(4) . .
C29 C30 H30 119.0 . .
C25 C30 H30 119.0 . .
F21 C31 F19 111.5(5) . .
F21 C31 F20 103.7(4) . .
F19 C31 F20 101.5(4) . .
F21 C31 C27 112.6(5) . .
F19 C31 C27 113.0(4) . .
F20 C31 C27 113.7(5) . .
F24 C32 F23 106.8(4) . .
F24 C32 F22 105.4(4) . .
F23 C32 F22 105.2(4) . .
F24 C32 C29 113.8(3) . .
F23 C32 C29 113.1(4) . .
F22 C32 C29 111.9(4) . .
C34 C33 S1 109.4(4) . .
C34 C33 H33A 109.8 . .
S1 C33 H33A 109.8 . .
C34 C33 H33B 109.8 . .
S1 C33 H33B 109.8 . .
H33A C33 H33B 108.2 . .
O1 C34 C33 108.5(4) . .
O1 C34 H34A 110.0 . .
C33 C34 H34A 110.0 . .
O1 C34 H34B 110.0 . .
C33 C34 H34B 110.0 . .
H34A C34 H34B 108.4 . .
O1 C35A C36A 102.0(11) . .
O1 C35A H35A 111.4 . .
C36A C35A H35A 111.4 . .
O1 C35A H35B 111.4 . .
C36A C35A H35B 111.4 . .
H35A C35A H35B 109.2 . .
O2 C36A C35A 113.5(14) . .
O2 C36A Sr1 45.7(5) . .
C35A C36A Sr1 84.2(8) . .
O2 C36A H36A 108.9 . .
C35A C36A H36A 108.9 . .
Sr1 C36A H36A 87.7 . .
O2 C36A H36B 108.9 . .
C35A C36A H36B 108.9 . .
Sr1 C36A H36B 154.3 . .
H36A C36A H36B 107.7 . .
O1 C35B C36B 111.6(9) . .
O1 C35B H35C 109.3 . .
C36B C35B H35C 109.3 . .
O1 C35B H35D 109.3 . .
C36B C35B H35D 109.3 . .
H35C C35B H35D 108.0 . .
O2 C36B C35B 105.5(7) . .
O2 C36B H36C 110.6 . .
C35B C36B H36C 110.6 . .
O2 C36B H36D 110.6 . .
C35B C36B H36D 110.6 . .
H36C C36B H36D 108.8 . .
O2 C37 C38 111.8(6) . .
O2 C37 H37A 109.3 . .
C38 C37 H37A 109.3 . .
O2 C37 H37B 109.3 . .
C38 C37 H37B 109.3 . .
H37A C37 H37B 107.9 . .
C37 C38 S1 114.4(4) . 2_577
C37 C38 H38A 108.7 . .
S1 C38 H38A 108.7 2_577 .
C37 C38 H38B 108.7 . .
S1 C38 H38B 108.7 2_577 .
H38A C38 H38B 107.6 . .
N1 C39 C40 179.7(7) . .
C39 C40 H40A 109.5 . .
C39 C40 H40B 109.5 . .
H40A C40 H40B 109.5 . .
C39 C40 H40C 109.5 . .
H40A C40 H40C 109.5 . .
H40B C40 H40C 109.5 . .
C39 N1 Sr1 174.5(4) . .
C35A O1 C34 110.3(10) . .
C35B O1 C34 113.2(6) . .
C35A O1 Sr1 123.1(9) . .
C35B O1 Sr1 119.7(5) . .
C34 O1 Sr1 126.5(3) . .
C36A O2 C37 121.1(7) . .
C36B O2 C37 116.0(4) . .
C36A O2 Sr1 112.8(6) . .
C36B O2 Sr1 115.8(4) . .
C37 O2 Sr1 120.5(3) . .
C38 S1 C33 101.3(3) 2_577 .
C38 S1 Sr1 101.6(2) 2_577 .
C33 S1 Sr1 87.30(16) . .
O1 Sr1 O1 180.0 2_577 .
O1 Sr1 N1 79.85(13) 2_577 2_577
O1 Sr1 N1 100.15(13) . 2_577
O1 Sr1 N1 100.15(13) 2_577 .
O1 Sr1 N1 79.85(13) . .
N1 Sr1 N1 180.0(2) 2_577 .
O1 Sr1 O2 118.21(11) 2_577 .
O1 Sr1 O2 61.79(11) . .
N1 Sr1 O2 76.24(15) 2_577 .
N1 Sr1 O2 103.76(15) . .
O1 Sr1 O2 61.79(11) 2_577 2_577
O1 Sr1 O2 118.21(11) . 2_577
N1 Sr1 O2 103.76(15) 2_577 2_577
N1 Sr1 O2 76.24(15) . 2_577
O2 Sr1 O2 180.0 . 2_577
O1 Sr1 S1 63.15(9) 2_577 2_577
O1 Sr1 S1 116.85(9) . 2_577
N1 Sr1 S1 96.76(10) 2_577 2_577
N1 Sr1 S1 83.24(10) . 2_577
O2 Sr1 S1 64.36(11) . 2_577
O2 Sr1 S1 115.64(11) 2_577 2_577
O1 Sr1 S1 116.85(9) 2_577 .
O1 Sr1 S1 63.15(9) . .
N1 Sr1 S1 83.24(10) 2_577 .
N1 Sr1 S1 96.76(10) . .
O2 Sr1 S1 115.64(11) . .
O2 Sr1 S1 64.36(11) 2_577 .
S1 Sr1 S1 180.0 2_577 .
O1 Sr1 C36A 137.2(2) 2_577 .
O1 Sr1 C36A 42.8(2) . .
N1 Sr1 C36A 75.4(3) 2_577 .
N1 Sr1 C36A 104.6(3) . .
O2 Sr1 C36A 21.6(2) . .
O2 Sr1 C36A 158.4(2) 2_577 .
S1 Sr1 C36A 85.6(2) 2_577 .
S1 Sr1 C36A 94.4(2) . .
O1 Sr1 C36A 42.8(2) 2_577 2_577
O1 Sr1 C36A 137.2(2) . 2_577
N1 Sr1 C36A 104.6(3) 2_577 2_577
N1 Sr1 C36A 75.4(3) . 2_577
O2 Sr1 C36A 158.4(2) . 2_577
O2 Sr1 C36A 21.6(2) 2_577 2_577
S1 Sr1 C36A 94.4(2) 2_577 2_577
S1 Sr1 C36A 85.6(2) . 2_577
C36A Sr1 C36A 180.0 . 2_577
C9 B1 C1 113.6(3) . .
C9 B1 C17 104.9(3) . .
C1 B1 C17 110.6(3) . .
C9 B1 C25 112.0(3) . .
C1 B1 C25 103.3(3) . .
C17 B1 C25 112.6(3) . .

loop_
_geom_bond_atom_site_label_1
_geom_bond_atom_site_label_2
_geom_bond_distance
_geom_bond_site_symmetry_2
C1 C2 1.399(6) .
C1 C6 1.402(5) .
C1 B1 1.630(6) .
C2 C3 1.394(6) .
C2 H2 0.9500 .
C3 C4 1.372(7) .
C3 C7 1.486(7) .
C4 C5 1.387(6) .
C4 H4 0.9500 .
C5 C6 1.389(6) .
C5 C8 1.487(6) .
C6 H6 0.9500 .
C7 F1B 1.289(8) .
C7 F2A 1.307(9) .
C7 F1A 1.314(7) .
C7 F3A 1.320(7) .
C7 F2B 1.367(7) .
C7 F3B 1.368(8) .
C8 F4 1.333(5) .
C8 F5 1.335(6) .
C8 F6 1.337(7) .
C9 C10 1.398(6) .
C9 C14 1.404(6) .
C9 B1 1.626(6) .
C10 C11 1.401(5) .
C10 H10 0.9500 .
C11 C12 1.380(6) .
C11 C15 1.492(6) .
C12 C13 1.387(6) .
C12 H12 0.9500 .
C13 C14 1.384(6) .
C13 C16 1.489(6) .
C14 H14 0.9500 .
C15 F7 1.333(5) .
C15 F9 1.339(5) .
C15 F8 1.341(4) .
C16 F12 1.326(5) .
C16 F11 1.335(6) .
C16 F10 1.341(6) .
C17 C18 1.383(6) .
C17 C22 1.410(6) .
C17 B1 1.640(5) .
C18 C19 1.402(6) .
C18 H18 0.9500 .
C19 C20 1.371(7) .
C19 C23 1.490(7) .
C20 C21 1.387(7) .
C20 H20 0.9500 .
C21 C22 1.384(6) .
C21 C24 1.496(7) .
C22 H22 0.9500 .
C23 F14 1.339(6) .
C23 F15 1.339(6) .
C23 F13 1.355(6) .
C24 F17 1.318(7) .
C24 F16 1.319(7) .
C24 F18 1.325(7) .
C25 C30 1.398(5) .
C25 C26 1.402(6) .
C25 B1 1.641(6) .
C26 C27 1.380(6) .
C26 H26 0.9500 .
C27 C28 1.395(6) .
C27 C31 1.487(7) .
C28 C29 1.371(6) .
C28 H28 0.9500 .
C29 C30 1.390(5) .
C29 C32 1.496(6) .
C30 H30 0.9500 .
C31 F21 1.328(7) .
C31 F19 1.330(6) .
C31 F20 1.340(6) .
C32 F24 1.323(6) .
C32 F23 1.329(5) .
C32 F22 1.334(5) .
C33 C34 1.490(8) .
C33 S1 1.815(5) .
C33 H33A 0.9900 .
C33 H33B 0.9900 .
C34 O1 1.443(6) .
C34 H34A 0.9900 .
C34 H34B 0.9900 .
C35A O1 1.420(10) .
C35A C36A 1.538(10) .
C35A H35A 0.9900 .
C35A H35B 0.9900 .
C36A O2 1.348(9) .
C36A Sr1 3.383(12) .
C36A H36A 0.9900 .
C36A H36B 0.9900 .
C35B O1 1.427(11) .
C35B C36B 1.536(10) .
C35B H35C 0.9900 .
C35B H35D 0.9900 .
C36B O2 1.382(6) .
C36B H36C 0.9900 .
C36B H36D 0.9900 .
C37 O2 1.431(6) .
C37 C38 1.506(10) .
C37 H37A 0.9900 .
C37 H37B 0.9900 .
C38 S1 1.813(7) 2_577
C38 H38A 0.9900 .
C38 H38B 0.9900 .
C39 N1 1.134(7) .
C39 C40 1.474(9) .
C40 H40A 0.9800 .
C40 H40B 0.9800 .
C40 H40C 0.9800 .
N1 Sr1 2.611(5) .
O1 Sr1 2.593(3) .
O2 Sr1 2.624(4) .
S1 C38 1.813(7) 2_577
S1 Sr1 3.1220(13) .
Sr1 O1 2.593(3) 2_577
Sr1 N1 2.611(5) 2_577
Sr1 O2 2.624(4) 2_577
Sr1 S1 3.1220(13) 2_577
Sr1 C36A 3.383(12) 2_577

loop_
_geom_torsion_atom_site_label_1
_geom_torsion_atom_site_label_2
_geom_torsion_atom_site_label_3
_geom_torsion_atom_site_label_4
_geom_torsion
_geom_torsion_site_symmetry_4
C6 C1 C2 C3 2.1(6) .
B1 C1 C2 C3 -170.2(4) .
C1 C2 C3 C4 -2.2(7) .
C1 C2 C3 C7 178.7(4) .
C2 C3 C4 C5 1.0(7) .
C7 C3 C4 C5 -179.9(4) .
C3 C4 C5 C6 0.1(7) .
C3 C4 C5 C8 -177.4(4) .
C4 C5 C6 C1 0.0(6) .
C8 C5 C6 C1 177.4(4) .
C2 C1 C6 C5 -1.1(6) .
B1 C1 C6 C5 171.5(4) .
C4 C3 C7 F1B -13.2(13) .
C2 C3 C7 F1B 165.9(11) .
C4 C3 C7 F2A 33.7(8) .
C2 C3 C7 F2A -147.1(6) .
C4 C3 C7 F1A 149.6(7) .
C2 C3 C7 F1A -31.3(8) .
C4 C3 C7 F3A -83.8(7) .
C2 C3 C7 F3A 95.3(7) .
C4 C3 C7 F2B -162.9(7) .
C2 C3 C7 F2B 16.2(9) .
C4 C3 C7 F3B 106.2(8) .
C2 C3 C7 F3B -74.7(9) .
C4 C5 C8 F4 -36.7(6) .
C6 C5 C8 F4 145.8(4) .
C4 C5 C8 F5 83.0(6) .
C6 C5 C8 F5 -94.4(6) .
C4 C5 C8 F6 -157.4(4) .
C6 C5 C8 F6 25.2(6) .
C14 C9 C10 C11 1.2(5) .
B1 C9 C10 C11 174.2(3) .
C9 C10 C11 C12 -0.3(5) .
C9 C10 C11 C15 -176.7(3) .
C10 C11 C12 C13 -0.4(5) .
C15 C11 C12 C13 176.1(4) .
C11 C12 C13 C14 0.1(6) .
C11 C12 C13 C16 179.6(4) .
C12 C13 C14 C9 0.9(6) .
C16 C13 C14 C9 -178.6(4) .
C10 C9 C14 C13 -1.4(5) .
B1 C9 C14 C13 -174.8(3) .
C12 C11 C15 F7 149.3(4) .
C10 C11 C15 F7 -34.2(5) .
C12 C11 C15 F9 27.4(5) .
C10 C11 C15 F9 -156.1(3) .
C12 C11 C15 F8 -91.5(4) .
C10 C11 C15 F8 85.0(4) .
C14 C13 C16 F12 -134.2(4) .
C12 C13 C16 F12 46.3(6) .
C14 C13 C16 F11 106.4(5) .
C12 C13 C16 F11 -73.1(5) .
C14 C13 C16 F10 -11.9(6) .
C12 C13 C16 F10 168.6(4) .
C22 C17 C18 C19 3.1(6) .
B1 C17 C18 C19 179.5(4) .
C17 C18 C19 C20 -2.8(6) .
C17 C18 C19 C23 175.6(4) .
C18 C19 C20 C21 0.6(6) .
C23 C19 C20 C21 -177.8(4) .
C19 C20 C21 C22 1.1(7) .
C19 C20 C21 C24 -177.8(4) .
C20 C21 C22 C17 -0.6(7) .
C24 C21 C22 C17 178.2(4) .
C18 C17 C22 C21 -1.4(6) .
B1 C17 C22 C21 -178.1(4) .
C20 C19 C23 F14 -132.0(5) .
C18 C19 C23 F14 49.6(6) .
C20 C19 C23 F15 -9.9(6) .
C18 C19 C23 F15 171.7(4) .
C20 C19 C23 F13 110.0(5) .
C18 C19 C23 F13 -68.5(5) .
C22 C21 C24 F17 -118.3(5) .
C20 C21 C24 F17 60.6(6) .
C22 C21 C24 F16 123.4(5) .
C20 C21 C24 F16 -57.7(7) .
C22 C21 C24 F18 1.5(7) .
C20 C21 C24 F18 -179.6(5) .
C30 C25 C26 C27 1.7(6) .
B1 C25 C26 C27 175.9(4) .
C25 C26 C27 C28 -0.8(7) .
C25 C26 C27 C31 178.6(4) .
C26 C27 C28 C29 -1.5(7) .
C31 C27 C28 C29 179.2(4) .
C27 C28 C29 C30 2.6(6) .
C27 C28 C29 C32 -174.3(4) .
C28 C29 C30 C25 -1.7(6) .
C32 C29 C30 C25 175.2(4) .
C26 C25 C30 C29 -0.5(6) .
B1 C25 C30 C29 -174.5(3) .
C26 C27 C31 F21 -108.9(5) .
C28 C27 C31 F21 70.4(6) .
C26 C27 C31 F19 18.5(7) .
C28 C27 C31 F19 -162.2(5) .
C26 C27 C31 F20 133.5(5) .
C28 C27 C31 F20 -47.2(6) .
C28 C29 C32 F24 -152.5(4) .
C30 C29 C32 F24 30.5(6) .
C28 C29 C32 F23 -30.5(6) .
C30 C29 C32 F23 152.5(4) .
C28 C29 C32 F22 88.1(5) .
C30 C29 C32 F22 -88.9(5) .
S1 C33 C34 O1 -62.8(5) .
O1 C35A C36A O2 -56(2) .
O1 C35A C36A Sr1 -20.5(17) .
O1 C35B C36B O2 50.2(12) .
O2 C37 C38 S1 51.7(6) 2_577
C36A C35A O1 C35B -20(18) .
C36A C35A O1 C34 -143.5(14) .
C36A C35A O1 Sr1 33(3) .
C36B C35B O1 C35A 106(20) .
C36B C35B O1 C34 164.7(8) .
C36B C35B O1 Sr1 -23.3(13) .
C33 C34 O1 C35A -172.9(15) .
C33 C34 O1 C35B -177.8(8) .
C33 C34 O1 Sr1 10.9(6) .
C35A C36A O2 C36B -51.1(13) .
Sr1 C36A O2 C36B -105.7(7) .
C35A C36A O2 C37 -151.6(12) .
Sr1 C36A O2 C37 153.8(10) .
C35A C36A O2 Sr1 54.6(15) .
C35B C36B O2 C36A 44.2(11) .
C35B C36B O2 C37 154.6(8) .
C35B C36B O2 Sr1 -55.7(9) .
C38 C37 O2 C36A 144.5(10) .
C38 C37 O2 C36B 84.4(7) .
C38 C37 O2 Sr1 -63.8(6) .
C34 C33 S1 C38 170.4(4) 2_577
C34 C33 S1 Sr1 69.1(3) .
C10 C9 B1 C1 21.3(5) .
C14 C9 B1 C1 -165.9(3) .
C10 C9 B1 C17 -99.5(4) .
C14 C9 B1 C17 73.2(4) .
C10 C9 B1 C25 138.0(4) .
C14 C9 B1 C25 -49.3(4) .
C2 C1 B1 C9 -139.3(4) .
C6 C1 B1 C9 48.8(5) .
C2 C1 B1 C17 -21.7(5) .
C6 C1 B1 C17 166.4(3) .
C2 C1 B1 C25 99.1(4) .
C6 C1 B1 C25 -72.9(4) .
C18 C17 B1 C9 -112.5(4) .
C22 C17 B1 C9 63.8(4) .
C18 C17 B1 C1 124.7(4) .
C22 C17 B1 C1 -59.0(4) .
C18 C17 B1 C25 9.6(5) .
C22 C17 B1 C25 -174.1(3) .
C30 C25 B1 C9 -21.7(5) .
C26 C25 B1 C9 164.6(3) .
C30 C25 B1 C1 101.0(4) .
C26 C25 B1 C1 -72.7(4) .
C30 C25 B1 C17 -139.7(4) .
C26 C25 B1 C17 46.7(5) .
